data_7222789
loop_
_publ_author_name
'Zaremba, V.I.'
'Kal'ichak, Ya.M.'
'Poettgen, R.'
'Tyvanchuk, Yu.B.'
'Hoffmann, R.D.'
'Moeller, M.H.'

_publ_section_title
;
 Synthesis, Structure, and Magnetic Properties of CeNiIn2
;
_journal_name_full
;
Zeitschrift fuer Naturforschung, Teil B. Anorganische Chemie, Organische 
Chemie (42,1987-)
;
_journal_page_first 791
_journal_page_last 797
_journal_volume 57
_journal_year 2002
_chemical_formula_sum 'Ce In2 Ni'
_chemical_name_systematic 'Ce Ni In2'
_space_group_IT_number 63
_symmetry_space_group_name_Hall '-C 2c 2'
_symmetry_space_group_name_H-M 'C m c m'
_cell_angle_alpha 90
_cell_angle_beta 90
_cell_angle_gamma 90
_cell_formula_units_Z 20
_cell_length_a 4.4078
_cell_length_b 18.343
_cell_length_c 21.788
_cell_volume 1761.609
_citation_journal_id_ASTM ZNBSEN
_cod_data_source_file Zaremba_ZNBSEN_2002_661.cif
_cod_data_source_block Ce1In2Ni1
_cod_original_formula_sum 'Ce1 In2 Ni1'
_cod_database_code 7222789

loop_
_symmetry_equiv_pos_as_xyz
x,y,z
-x,-y,z+1/2
x,-y,-z
-x,y,-z+1/2
-x,-y,-z
x,y,-z-1/2
-x,y,z
x,-y,z-1/2
x+1/2,y+1/2,z
-x+1/2,-y+1/2,z+1/2
x+1/2,-y+1/2,-z
-x+1/2,y+1/2,-z+1/2
-x+1/2,-y+1/2,-z
x+1/2,y+1/2,-z-1/2
-x+1/2,y+1/2,z
x+1/2,-y+1/2,z-1/2

loop_
_atom_site_label
_atom_site_type_symbol
_atom_site_fract_x
_atom_site_fract_y
_atom_site_fract_z
_atom_site_occupancy
_atom_site_U_iso_or_equiv
Ce2 Ce 0 0.22913 0.3721 1 0.0
Ni1 Ni 0 0.34428 0.53234 1 0.0
In4 In 0 0.8643 0.32452 1 0.0
Ce3 Ce 0 0.47018 0.25 1 0.0
Ni3 Ni 0 0.31682 0.25 1 0.0
In2 In 0 0.80015 0.46727 1 0.0
Ce1 Ce 0 0.43745 0.42021 1 0.0
Ni2 Ni 0 0.01524 0.3422 1 0.0
In1 In 0 0.72488 0.25 1 0.0
In5 In 0 0.10976 0.25 1 0.0
In3 In 0 0.59929 0.35623 1 0.0
In6 In 0 0.06729 0.45687 1 0.0
